data_4322301
loop_
_publ_author_name
'Orde Q. Munro'
'P. Sizwe Madlala'
'Richard A. F. Warby'
'Takele B. Seda'
'Giovanni Hearne'

_publ_section_title
;
 Structural, Conformational, and Spectroscopic Studies of Primary Amine
 Complexes of Iron(II) Porphyrins
;
_journal_name_full 'Inorganic Chemistry'
_journal_page_first 4724
_journal_page_last 4736
_journal_paper_doi 10.1021/ic990178q
_journal_volume 38
_journal_year 1999
_chemical_formula_sum 'C52 H50 Fe N6'
_chemical_formula_weight 814.83
_chemical_name_systematic
; 
 ? 
;
_space_group_IT_number 2
_symmetry_cell_setting triclinic
_symmetry_space_group_name_Hall '-P 1'
_symmetry_space_group_name_H-M 'P -1'
_atom_sites_solution_hydrogens geom
_atom_sites_solution_primary direct
_atom_sites_solution_secondary difmap
_audit_creation_method SHELXL-97
_cell_angle_alpha 94.15(4)
_cell_angle_beta 105.62(5)
_cell_angle_gamma 113.88(6)
_cell_formula_units_Z 1
_cell_length_a 10.118(10)
_cell_length_b 11.086(14)
_cell_length_c 11.205(3)
_cell_measurement_reflns_used 25
_cell_measurement_temperature 293(2)
_cell_measurement_theta_max 23
_cell_measurement_theta_min 2
_cell_volume 1083.1(19)
_computing_cell_refinement 'Structure Determination Program (B.A. Frenz & Assoc. & Enraf Nonius)'
_computing_data_collection 'Structure Determination Program (B.A. Frenz & Assoc. & Enraf Nonius)'
_computing_data_reduction 'Structure Determination Program (B.A. Frenz & Assoc. & Enraf Nonius)'
_computing_molecular_graphics 'ORTEX 7e (P. McArdle, UCG, Ireland, 1999)'
_computing_publication_material 'SHELXL-97 (Sheldrick, 1997)'
_computing_structure_refinement 'SHELXL-97 (Sheldrick, 1997)'
_computing_structure_solution 'SHELXS-97 (Sheldrick, 1990)'
_diffrn_ambient_temperature 293(2)
_diffrn_measured_fraction_theta_full 1.000
_diffrn_measured_fraction_theta_max 1.000
_diffrn_measurement_device_type CAD4
_diffrn_measurement_method Omega-2Theta
_diffrn_radiation_monochromator graphite
_diffrn_radiation_source 'fine-focus sealed tube'
_diffrn_radiation_type MoK\a
_diffrn_radiation_wavelength 0.71069
_diffrn_reflns_av_R_equivalents 0.0176
_diffrn_reflns_av_sigmaI/netI 0.0297
_diffrn_reflns_limit_h_max 11
_diffrn_reflns_limit_h_min -12
_diffrn_reflns_limit_k_max 13
_diffrn_reflns_limit_k_min -13
_diffrn_reflns_limit_l_max 13
_diffrn_reflns_limit_l_min -2
_diffrn_reflns_number 4840
_diffrn_reflns_theta_full 24.97
_diffrn_reflns_theta_max 24.97
_diffrn_reflns_theta_min 2.05
_diffrn_standards_decay_% 'no significant decay'
_diffrn_standards_interval_count '60 minutes'
_diffrn_standards_number 3
_exptl_absorpt_coefficient_mu 0.391
_exptl_absorpt_correction_T_max 0.9329
_exptl_absorpt_correction_T_min 0.8498
_exptl_absorpt_correction_type semi-empirical
_exptl_crystal_colour Purple-black
_exptl_crystal_density_diffrn 1.249
_exptl_crystal_density_meas ?
_exptl_crystal_density_method 'not measured'
_exptl_crystal_description 'Six-sided rhomb'
_exptl_crystal_F_000 430
_exptl_crystal_size_max 0.43
_exptl_crystal_size_mid 0.35
_exptl_crystal_size_min 0.18
_refine_diff_density_max 0.292
_refine_diff_density_min -0.298
_refine_diff_density_rms 0.065
_refine_ls_extinction_coef none
_refine_ls_extinction_method none
_refine_ls_goodness_of_fit_ref 1.094
_refine_ls_hydrogen_treatment mixed
_refine_ls_matrix_type full
_refine_ls_number_parameters 287
_refine_ls_number_reflns 3786
_refine_ls_number_restraints 0
_refine_ls_restrained_S_all 1.094
_refine_ls_R_factor_all 0.0541
_refine_ls_R_factor_gt 0.0401
_refine_ls_shift/su_max 0.000
_refine_ls_shift/su_mean 0.000
_refine_ls_structure_factor_coef Fsqd
_refine_ls_weighting_details 'w=1/[\s^2^(Fo^2^)+(0.0446P)^2^+0.5755P] where P=(Fo^2^+2Fc^2^)/3'
_refine_ls_weighting_scheme calc
_refine_ls_wR_factor_gt 0.0985
_refine_ls_wR_factor_ref 0.1108
_reflns_number_gt 3193
_reflns_number_total 3786
_reflns_threshold_expression >2sigma(I)
_cod_data_source_file ic990178q_1.cif
_cod_data_source_block raw1a
_cod_depositor_comments
;
The following automatic conversions were performed:

'_exptl_crystal_density_meas' value 'not measured' was changed to '?'
- the value is perceived as not measured.

Automatic conversion script
Id: cif_fix_values 3008 2015-01-20 13:52:24Z robertas 

The following automatic conversions were performed:

'_refine_ls_weighting_scheme' value 'calc
w=1/[\s^2^(Fo^2^)+(0.0446P)^2^+0.5755P] where P=(Fo^2^+2Fc^2^)/3' was
changed to 'calc'. New tag '_refine_ls_weighting_details' was
created. The value of the new tag was set to
'w=1/[\s^2^(Fo^2^)+(0.0446P)^2^+0.5755P] where P=(Fo^2^+2Fc^2^)/3'.

Automatic conversion script
Id: cif_fix_values 3143 2015-03-26 13:38:13Z robertas 
;
_cod_original_cell_volume 1083.1(18)
_cod_database_code 4322301

loop_
_symmetry_equiv_pos_as_xyz
'x, y, z'
'-x, -y, -z'

loop_
_atom_site_label
_atom_site_type_symbol
_atom_site_fract_x
_atom_site_fract_y
_atom_site_fract_z
_atom_site_U_iso_or_equiv
_atom_site_adp_type
_atom_site_occupancy
_atom_site_symmetry_multiplicity
_atom_site_calc_flag
_atom_site_refinement_flags
_atom_site_disorder_assembly
_atom_site_disorder_group
Fe Fe 0.0000 0.0000 0.0000 0.03591(16) Uani 1 2 d S . .
N(1 N 0.1782(2) 0.15828(18) 0.12144(17) 0.0390(4) Uani 1 1 d . . .
N(2 N 0.1210(2) 0.00571(18) -0.11489(17) 0.0394(4) Uani 1 1 d . . .
N(3 N 0.0692(2) -0.1313(2) 0.08373(19) 0.0490(5) Uani 1 1 d . . .
H3A H -0.0112(18) -0.1965(15) 0.08698(19) 0.059 Uiso 1 1 calc R . .
H3B H 0.1015(7) -0.1635(8) 0.0326(11) 0.059 Uiso 1 1 calc R . .
C(A1 C 0.1881(3) 0.2200(2) 0.2370(2) 0.0404(5) Uani 1 1 d . . .
C(A2 C 0.3219(3) 0.2246(2) 0.1111(2) 0.0418(5) Uani 1 1 d . . .
C(A3 C 0.2732(3) 0.0904(2) -0.0934(2) 0.0416(5) Uani 1 1 d . . .
C(A4 C 0.0735(3) -0.0777(2) -0.2309(2) 0.0429(5) Uani 1 1 d . . .
C(B1 C 0.3388(3) 0.3263(3) 0.2979(2) 0.0513(6) Uani 1 1 d . . .
H(B1 H 0.3735(11) 0.3826(18) 0.376(3) 0.062 Uiso 1 1 calc R . .
C(B2 C 0.4201(3) 0.3297(3) 0.2217(2) 0.0524(6) Uani 1 1 d . . .
H(B2 H 0.522(3) 0.3891(19) 0.2369(5) 0.063 Uiso 1 1 calc R . .
C(B3 C 0.3202(3) 0.0578(3) -0.1952(2) 0.0512(6) Uani 1 1 d . . .
H(B3 H 0.417(3) 0.0992(14) -0.2014(3) 0.061 Uiso 1 1 calc R . .
C(B4 C 0.1973(3) -0.0446(3) -0.2806(2) 0.0518(6) Uani 1 1 d . . .
H(B4 H 0.1938(3) -0.0838(14) -0.353(2) 0.062 Uiso 1 1 calc R . .
C(M1 C 0.3675(3) 0.1939(2) 0.0119(2) 0.0424(5) Uani 1 1 d . . .
C(M2 C -0.0721(3) -0.1826(2) -0.2902(2) 0.0412(5) Uani 1 1 d . . .
C(11 C 0.5314(3) 0.2755(2) 0.0216(2) 0.0449(6) Uani 1 1 d . . .
C(12 C 0.6432(3) 0.2468(3) 0.0968(3) 0.0599(7) Uani 1 1 d . . .
H(12 H 0.6150(10) 0.171(2) 0.1382(14) 0.072 Uiso 1 1 calc R . .
C(13 C 0.7949(3) 0.3254(4) 0.1127(3) 0.0722(9) Uani 1 1 d . . .
H(13 H 0.871(3) 0.3049(9) 0.164(2) 0.087 Uiso 1 1 calc R . .
C(14 C 0.8364(4) 0.4322(4) 0.0552(3) 0.0759(11) Uani 1 1 d . . .
H(14 H 0.943(4) 0.488(2) 0.0690(6) 0.091 Uiso 1 1 calc R . .
C(15 C 0.7274(4) 0.4599(3) -0.0220(3) 0.0722(9) Uani 1 1 d . . .
H(15 H 0.7547(11) 0.529(3) -0.0616(16) 0.087 Uiso 1 1 calc R . .
C(16 C 0.5738(3) 0.3812(3) -0.0390(3) 0.0563(7) Uani 1 1 d . . .
H(16 H 0.496(2) 0.4011(7) -0.0939(17) 0.068 Uiso 1 1 calc R . .
C(21 C -0.1068(3) -0.2551(2) -0.4206(2) 0.0443(6) Uani 1 1 d . . .
C(22 C -0.1169(4) -0.3829(3) -0.4435(3) 0.0639(8) Uani 1 1 d . . .
H(22 H -0.1007(6) -0.4271(15) -0.375(2) 0.077 Uiso 1 1 calc R . .
C(23 C -0.1507(4) -0.4477(3) -0.5665(3) 0.0735(9) Uani 1 1 d . . .
H(23 H -0.1566(4) -0.536(3) -0.5816(6) 0.088 Uiso 1 1 calc R . .
C(24 C -0.1753(3) -0.3865(3) -0.6651(3) 0.0681(9) Uani 1 1 d . . .
H(24 H -0.1989(9) -0.4313(16) -0.748(3) 0.082 Uiso 1 1 calc R . .
C(25 C -0.1661(4) -0.2618(4) -0.6438(3) 0.0789(10) Uani 1 1 d . . .
H(25 H -0.1833(8) -0.2160(17) -0.717(3) 0.095 Uiso 1 1 calc R . .
C(26 C -0.1330(4) -0.1964(3) -0.5220(3) 0.0673(8) Uani 1 1 d . . .
H(26 H -0.1285(4) -0.112(3) -0.5090(5) 0.081 Uiso 1 1 calc R . .
C(31 C 0.1820(4) -0.0932(3) 0.2066(3) 0.0791(10) Uani 1 1 d . . .
H31A H 0.1412(10) -0.0580(9) 0.2729(15) 0.095 Uiso 1 1 calc R . .
H31B H 0.283(2) -0.0107(19) 0.2055(3) 0.095 Uiso 1 1 calc R . .
C(32 C 0.2256(4) -0.1988(3) 0.2542(3) 0.0704(9) Uani 1 1 d . . .
H32A H 0.135(2) -0.2738(18) 0.2587(3) 0.084 Uiso 1 1 calc R . .
H32B H 0.2619(9) -0.2330(9) 0.1934(14) 0.084 Uiso 1 1 calc R . .
C(33 C 0.3452(6) -0.1507(5) 0.3799(4) 0.1262(19) Uani 1 1 d . . .
H33A H 0.440(3) -0.065(3) 0.3764(4) 0.151 Uiso 1 1 calc R . .
H33B H 0.3024(14) -0.1203(12) 0.446(2) 0.151 Uiso 1 1 calc R . .
C(34 C 0.3993(7) -0.2496(6) 0.4261(6) 0.178(4) Uani 1 1 d . . .
H34A H 0.480(3) -0.2074(17) 0.511(3) 0.267 Uiso 1 1 calc R . .
H34B H 0.4431(19) -0.2778(13) 0.365(2) 0.267 Uiso 1 1 calc R . .
H34C H 0.311(4) -0.330(3) 0.4332(7) 0.267 Uiso 1 1 calc R . .

loop_
_atom_site_aniso_label
_atom_site_aniso_U_11
_atom_site_aniso_U_22
_atom_site_aniso_U_33
_atom_site_aniso_U_23
_atom_site_aniso_U_13
_atom_site_aniso_U_12
Fe 0.0343(3) 0.0344(3) 0.0284(2) -0.00064(18) 0.00423(18) 0.01002(19)
N(1 0.0388(11) 0.0372(10) 0.0325(10) 0.0018(8) 0.0076(8) 0.0121(8)
N(2 0.0381(10) 0.0370(10) 0.0325(10) -0.0004(8) 0.0064(8) 0.0108(8)
N(3 0.0532(13) 0.0449(11) 0.0404(11) 0.0020(9) 0.0074(9) 0.0196(10)
C(A1 0.0410(13) 0.0385(12) 0.0306(11) -0.0009(9) 0.0030(10) 0.0137(10)
C(A2 0.0376(12) 0.0386(12) 0.0345(12) 0.0007(10) 0.0044(10) 0.0084(10)
C(A3 0.0391(12) 0.0387(12) 0.0391(12) 0.0035(10) 0.0113(10) 0.0112(10)
C(A4 0.0470(14) 0.0402(12) 0.0358(12) 0.0007(10) 0.0112(10) 0.0163(11)
C(B1 0.0461(14) 0.0475(14) 0.0378(13) -0.0108(11) 0.0034(11) 0.0088(11)
C(B2 0.0383(14) 0.0487(14) 0.0453(14) -0.0058(11) 0.0053(11) 0.0034(11)
C(B3 0.0419(14) 0.0521(15) 0.0502(15) 0.0020(12) 0.0172(12) 0.0119(12)
C(B4 0.0539(16) 0.0534(15) 0.0415(14) -0.0027(11) 0.0186(12) 0.0175(13)
C(M1 0.0376(12) 0.0391(12) 0.0408(13) 0.0054(10) 0.0094(10) 0.0104(10)
C(M2 0.0430(13) 0.0386(12) 0.0332(12) -0.0009(9) 0.0060(10) 0.0150(10)
C(11 0.0413(13) 0.0418(13) 0.0388(13) -0.0036(10) 0.0105(10) 0.0095(10)
C(12 0.0470(16) 0.0600(17) 0.0615(17) 0.0043(14) 0.0088(13) 0.0201(13)
C(13 0.0447(16) 0.088(2) 0.070(2) -0.0114(18) 0.0083(15) 0.0274(17)
C(14 0.0433(17) 0.090(2) 0.067(2) -0.0228(19) 0.0239(16) 0.0059(16)
C(15 0.070(2) 0.0579(18) 0.070(2) 0.0024(15) 0.0389(18) 0.0028(15)
C(16 0.0532(16) 0.0518(15) 0.0547(16) 0.0079(12) 0.0199(13) 0.0135(13)
C(21 0.0402(13) 0.0425(13) 0.0375(13) -0.0045(10) 0.0069(10) 0.0119(10)
C(22 0.077(2) 0.0565(17) 0.0479(16) -0.0068(13) 0.0053(14) 0.0325(15)
C(23 0.080(2) 0.0639(19) 0.066(2) -0.0184(16) 0.0105(17) 0.0356(17)
C(24 0.0650(19) 0.078(2) 0.0438(16) -0.0156(15) 0.0139(14) 0.0220(16)
C(25 0.111(3) 0.078(2) 0.0408(16) 0.0044(15) 0.0192(17) 0.039(2)
C(26 0.098(2) 0.0566(17) 0.0435(15) 0.0014(13) 0.0175(15) 0.0349(17)
C(31 0.092(2) 0.0658(19) 0.0568(18) 0.0009(15) -0.0149(17) 0.0403(18)
C(32 0.078(2) 0.0625(18) 0.0598(18) 0.0118(15) 0.0048(16) 0.0327(16)
C(33 0.145(4) 0.111(3) 0.088(3) 0.011(3) -0.028(3) 0.067(3)
C(34 0.167(6) 0.141(5) 0.172(6) 0.068(4) -0.034(5) 0.067(4)

loop_
_atom_type_symbol
_atom_type_description
_atom_type_scat_dispersion_real
_atom_type_scat_dispersion_imag
_atom_type_scat_source
Fe Fe 0.3463 0.8444 'International Tables Vol C Tables 4.2.6.8 and 6.1.1.4'
N N 0.0061 0.0033 'International Tables Vol C Tables 4.2.6.8 and 6.1.1.4'
C C 0.0033 0.0016 'International Tables Vol C Tables 4.2.6.8 and 6.1.1.4'
H H 0.0000 0.0000 'International Tables Vol C Tables 4.2.6.8 and 6.1.1.4'

loop_
_geom_angle_atom_site_label_1
_geom_angle_atom_site_label_2
_geom_angle_atom_site_label_3
_geom_angle
_geom_angle_site_symmetry_1
_geom_angle_site_symmetry_3
_geom_angle_publ_flag
N(1 Fe N(1 180.0 2 . ?
N(1 Fe N(2 89.78(10) 2 . ?
N(1 Fe N(2 90.22(10) . . ?
N(1 Fe N(2 90.22(10) 2 2 ?
N(1 Fe N(2 89.78(10) . 2 ?
N(2 Fe N(2 180.00(9) . 2 ?
N(1 Fe N(3 88.06(12) 2 . ?
N(1 Fe N(3 91.94(12) . . ?
N(2 Fe N(3 89.25(10) . . ?
N(2 Fe N(3 90.75(10) 2 . ?
N(1 Fe N(3 91.94(12) 2 2 ?
N(1 Fe N(3 88.06(12) . 2 ?
N(2 Fe N(3 90.75(10) . 2 ?
N(2 Fe N(3 89.25(10) 2 2 ?
N(3 Fe N(3 180.00(12) . 2 ?
C(A1 N(1 C(A2 105.3(2) . . ?
C(A1 N(1 Fe 127.65(17) . . ?
C(A2 N(1 Fe 126.96(16) . . ?
C(A4 N(2 C(A3 104.8(2) . . ?
C(A4 N(2 Fe 127.69(17) . . ?
C(A3 N(2 Fe 127.45(16) . . ?
C(31 N(3 Fe 123.14(19) . . ?
N(1 C(A1 C(M2 125.7(2) . 2 ?
N(1 C(A1 C(B1 110.1(2) . . ?
C(M2 C(A1 C(B1 124.2(2) 2 . ?
N(1 C(A2 C(M1 125.8(2) . . ?
N(1 C(A2 C(B2 109.6(2) . . ?
C(M1 C(A2 C(B2 124.6(2) . . ?
N(2 C(A3 C(M1 125.0(2) . . ?
N(2 C(A3 C(B3 110.5(2) . . ?
C(M1 C(A3 C(B3 124.5(2) . . ?
N(2 C(A4 C(M2 125.4(2) . . ?
N(2 C(A4 C(B4 110.3(2) . . ?
C(M2 C(A4 C(B4 124.2(2) . . ?
C(B2 C(B1 C(A1 107.5(2) . . ?
C(B1 C(B2 C(A2 107.6(2) . . ?
C(B4 C(B3 C(A3 107.3(2) . . ?
C(B3 C(B4 C(A4 107.1(2) . . ?
C(A2 C(M1 C(A3 124.4(2) . . ?
C(A2 C(M1 C(11 117.3(2) . . ?
C(A3 C(M1 C(11 118.3(2) . . ?
C(A1 C(M2 C(A4 123.7(2) 2 . ?
C(A1 C(M2 C(21 118.2(2) 2 . ?
C(A4 C(M2 C(21 118.0(2) . . ?
C(16 C(11 C(12 119.0(3) . . ?
C(16 C(11 C(M1 121.6(2) . . ?
C(12 C(11 C(M1 119.4(2) . . ?
C(13 C(12 C(11 120.2(3) . . ?
C(14 C(13 C(12 120.5(3) . . ?
C(13 C(14 C(15 120.1(3) . . ?
C(14 C(15 C(16 120.0(3) . . ?
C(11 C(16 C(15 120.2(3) . . ?
C(26 C(21 C(22 117.9(3) . . ?
C(26 C(21 C(M2 120.2(2) . . ?
C(22 C(21 C(M2 121.9(2) . . ?
C(21 C(22 C(23 120.2(3) . . ?
C(24 C(23 C(22 120.5(3) . . ?
C(25 C(24 C(23 119.7(3) . . ?
C(24 C(25 C(26 120.3(3) . . ?
C(21 C(26 C(25 121.3(3) . . ?
N(3 C(31 C(32 117.3(3) . . ?
C(33 C(32 C(31 114.0(3) . . ?
C(34 C(33 C(32 115.5(4) . . ?

loop_
_geom_bond_atom_site_label_1
_geom_bond_atom_site_label_2
_geom_bond_distance
_geom_bond_site_symmetry_2
_geom_bond_publ_flag
Fe N(1 1.988(3) 2 ?
Fe N(1 1.988(3) . ?
Fe N(2 1.989(2) . ?
Fe N(2 1.989(2) 2 ?
Fe N(3 2.039(3) . ?
Fe N(3 2.039(3) 2 ?
N(1 C(A1 1.380(3) . ?
N(1 C(A2 1.380(3) . ?
N(2 C(A4 1.381(3) . ?
N(2 C(A3 1.381(3) . ?
N(3 C(31 1.434(3) . ?
C(A1 C(M2 1.387(4) 2 ?
C(A1 C(B1 1.432(4) . ?
C(A2 C(M1 1.383(3) . ?
C(A2 C(B2 1.439(4) . ?
C(A3 C(M1 1.389(4) . ?
C(A3 C(B3 1.424(3) . ?
C(A4 C(M2 1.392(4) . ?
C(A4 C(B4 1.431(4) . ?
C(B1 C(B2 1.329(4) . ?
C(B3 C(B4 1.345(4) . ?
C(M1 C(11 1.502(4) . ?
C(M2 C(A1 1.387(4) 2 ?
C(M2 C(21 1.493(3) . ?
C(11 C(16 1.373(4) . ?
C(11 C(12 1.382(4) . ?
C(12 C(13 1.376(4) . ?
C(13 C(14 1.359(5) . ?
C(14 C(15 1.362(5) . ?
C(15 C(16 1.390(4) . ?
C(21 C(26 1.367(4) . ?
C(21 C(22 1.378(4) . ?
C(22 C(23 1.391(4) . ?
C(23 C(24 1.356(5) . ?
C(24 C(25 1.347(5) . ?
C(25 C(26 1.384(4) . ?
C(31 C(32 1.494(4) . ?
C(32 C(33 1.478(5) . ?
C(33 C(34 1.477(6) . ?

loop_
_geom_torsion_atom_site_label_1
_geom_torsion_atom_site_label_2
_geom_torsion_atom_site_label_3
_geom_torsion_atom_site_label_4
_geom_torsion
_geom_torsion_site_symmetry_1
_geom_torsion_site_symmetry_2
_geom_torsion_site_symmetry_3
_geom_torsion_site_symmetry_4
_geom_torsion_publ_flag
N(1 Fe N(1 C(A1 34(64) 2 . . . ?
N(2 Fe N(1 C(A1 -178.43(19) . . . . ?
N(2 Fe N(1 C(A1 1.57(19) 2 . . . ?
N(3 Fe N(1 C(A1 -89.2(2) . . . . ?
N(3 Fe N(1 C(A1 90.8(2) 2 . . . ?
N(1 Fe N(1 C(A2 -150(64) 2 . . . ?
N(2 Fe N(1 C(A2 -2.76(19) . . . . ?
N(2 Fe N(1 C(A2 177.24(19) 2 . . . ?
N(3 Fe N(1 C(A2 86.5(2) . . . . ?
N(3 Fe N(1 C(A2 -93.5(2) 2 . . . ?
N(1 Fe N(2 C(A4 0.9(2) 2 . . . ?
N(1 Fe N(2 C(A4 -179.1(2) . . . . ?
N(2 Fe N(2 C(A4 177(100) 2 . . . ?
N(3 Fe N(2 C(A4 89.0(2) . . . . ?
N(3 Fe N(2 C(A4 -91.0(2) 2 . . . ?
N(1 Fe N(2 C(A3 -175.9(2) 2 . . . ?
N(1 Fe N(2 C(A3 4.1(2) . . . . ?
N(2 Fe N(2 C(A3 1(100) 2 . . . ?
N(3 Fe N(2 C(A3 -87.9(2) . . . . ?
N(3 Fe N(2 C(A3 92.1(2) 2 . . . ?
N(1 Fe N(3 C(31 -164.8(3) 2 . . . ?
N(1 Fe N(3 C(31 15.2(3) . . . . ?
N(2 Fe N(3 C(31 105.4(3) . . . . ?
N(2 Fe N(3 C(31 -74.6(3) 2 . . . ?
N(3 Fe N(3 C(31 -12(67) 2 . . . ?
C(A2 N(1 C(A1 C(M2 -177.0(2) . . . 2 ?
Fe N(1 C(A1 C(M2 -0.6(3) . . . 2 ?
C(A2 N(1 C(A1 C(B1 0.6(3) . . . . ?
Fe N(1 C(A1 C(B1 177.02(16) . . . . ?
C(A1 N(1 C(A2 C(M1 177.7(2) . . . . ?
Fe N(1 C(A2 C(M1 1.3(3) . . . . ?
C(A1 N(1 C(A2 C(B2 -0.8(3) . . . . ?
Fe N(1 C(A2 C(B2 -177.26(16) . . . . ?
C(A4 N(2 C(A3 C(M1 178.5(2) . . . . ?
Fe N(2 C(A3 C(M1 -4.1(3) . . . . ?
C(A4 N(2 C(A3 C(B3 -0.9(3) . . . . ?
Fe N(2 C(A3 C(B3 176.52(16) . . . . ?
C(A3 N(2 C(A4 C(M2 178.2(2) . . . . ?
Fe N(2 C(A4 C(M2 0.8(3) . . . . ?
C(A3 N(2 C(A4 C(B4 0.3(3) . . . . ?
Fe N(2 C(A4 C(B4 -177.13(16) . . . . ?
N(1 C(A1 C(B1 C(B2 -0.2(3) . . . . ?
C(M2 C(A1 C(B1 C(B2 177.5(2) 2 . . . ?
C(A1 C(B1 C(B2 C(A2 -0.3(3) . . . . ?
N(1 C(A2 C(B2 C(B1 0.8(3) . . . . ?
C(M1 C(A2 C(B2 C(B1 -177.8(2) . . . . ?
N(2 C(A3 C(B3 C(B4 1.2(3) . . . . ?
C(M1 C(A3 C(B3 C(B4 -178.2(2) . . . . ?
C(A3 C(B3 C(B4 C(A4 -1.0(3) . . . . ?
N(2 C(A4 C(B4 C(B3 0.5(3) . . . . ?
C(M2 C(A4 C(B4 C(B3 -177.5(2) . . . . ?
N(1 C(A2 C(M1 C(A3 0.2(4) . . . . ?
C(B2 C(A2 C(M1 C(A3 178.5(2) . . . . ?
N(1 C(A2 C(M1 C(11 -177.7(2) . . . . ?
C(B2 C(A2 C(M1 C(11 0.7(4) . . . . ?
N(2 C(A3 C(M1 C(A2 1.3(4) . . . . ?
C(B3 C(A3 C(M1 C(A2 -179.4(2) . . . . ?
N(2 C(A3 C(M1 C(11 179.1(2) . . . . ?
C(B3 C(A3 C(M1 C(11 -1.6(4) . . . . ?
N(2 C(A4 C(M2 C(A1 -2.5(4) . . . 2 ?
C(B4 C(A4 C(M2 C(A1 175.2(2) . . . 2 ?
N(2 C(A4 C(M2 C(21 175.1(2) . . . . ?
C(B4 C(A4 C(M2 C(21 -7.3(4) . . . . ?
C(A2 C(M1 C(11 C(16 -99.1(3) . . . . ?
C(A3 C(M1 C(11 C(16 82.9(3) . . . . ?
C(A2 C(M1 C(11 C(12 78.6(3) . . . . ?
C(A3 C(M1 C(11 C(12 -99.4(3) . . . . ?
C(16 C(11 C(12 C(13 1.5(4) . . . . ?
C(M1 C(11 C(12 C(13 -176.2(3) . . . . ?
C(11 C(12 C(13 C(14 0.3(5) . . . . ?
C(12 C(13 C(14 C(15 -2.0(5) . . . . ?
C(13 C(14 C(15 C(16 1.9(5) . . . . ?
C(12 C(11 C(16 C(15 -1.6(4) . . . . ?
C(M1 C(11 C(16 C(15 176.1(2) . . . . ?
C(14 C(15 C(16 C(11 -0.1(4) . . . . ?
C(A1 C(M2 C(21 C(26 102.0(3) 2 . . . ?
C(A4 C(M2 C(21 C(26 -75.7(3) . . . . ?
C(A1 C(M2 C(21 C(22 -76.6(3) 2 . . . ?
C(A4 C(M2 C(21 C(22 105.7(3) . . . . ?
C(26 C(21 C(22 C(23 0.9(5) . . . . ?
C(M2 C(21 C(22 C(23 179.5(3) . . . . ?
C(21 C(22 C(23 C(24 -0.6(5) . . . . ?
C(22 C(23 C(24 C(25 0.4(5) . . . . ?
C(23 C(24 C(25 C(26 -0.6(6) . . . . ?
C(22 C(21 C(26 C(25 -1.1(5) . . . . ?
C(M2 C(21 C(26 C(25 -179.7(3) . . . . ?
C(24 C(25 C(26 C(21 0.9(6) . . . . ?
Fe N(3 C(31 C(32 -177.8(2) . . . . ?
N(3 C(31 C(32 C(33 178.5(4) . . . . ?
C(31 C(32 C(33 C(34 -175.8(5) . . . . ?
